data_7033579
loop_
_publ_author_name
'Xue, Fengfeng'
'Ma, Yunsheng'
'Zhou, Zhiguo'
'Qin, Lijie'
'Lu, Yang'
'Yang, Hong'
'Yang, Shiping'

_publ_section_title
;
 Second-sphere coordination-induced morphology transformation from
 phosphorescent nanowires to microcubes.
;
_journal_issue 7
_journal_name_full 'Dalton transactions (Cambridge, England : 2003)'
_journal_page_first 2970
_journal_page_last 2972
_journal_paper_doi 10.1039/c4dt00640b
_journal_volume 44
_journal_year 2015
_chemical_formula_moiety 'C48 H30 Cl Ir N6'
_chemical_formula_sum 'C48 H30 Cl Ir N6'
_chemical_formula_weight 918.43
_chemical_name_systematic
; 
 ? 
;
_space_group_IT_number 14
_symmetry_cell_setting monoclinic
_symmetry_space_group_name_Hall '-P 2ybc'
_symmetry_space_group_name_H-M 'P 1 21/c 1'
_atom_sites_solution_hydrogens geom
_atom_sites_solution_primary direct
_atom_sites_solution_secondary difmap
_audit_creation_method SHELXL-97
_audit_update_record
;
2014-11-29 deposited with the CCDC.
2015-01-08 downloaded from the CCDC.
;
_cell_angle_alpha 90.00
_cell_angle_beta 104.082(2)
_cell_angle_gamma 90.00
_cell_formula_units_Z 4
_cell_length_a 12.1796(17)
_cell_length_b 26.148(4)
_cell_length_c 17.534(3)
_cell_measurement_reflns_used 8942
_cell_measurement_temperature 143(2)
_cell_measurement_theta_max 26.32
_cell_measurement_theta_min 2.58
_cell_volume 5416.3(15)
_computing_cell_refinement 'Bruker SMART'
_computing_data_collection 'Bruker SMART'
_computing_data_reduction 'Bruker SAINT'
_computing_molecular_graphics 'Bruker SHELXTL'
_computing_publication_material 'Bruker SHELXTL'
_computing_structure_refinement 'SHELXL-97 (Sheldrick, 2008)'
_computing_structure_solution 'SHELXS-97 (Sheldrick, 2008)'
_diffrn_ambient_temperature 143(2)
_diffrn_measured_fraction_theta_full 0.993
_diffrn_measured_fraction_theta_max 0.993
_diffrn_measurement_device_type 'CCD area detector'
_diffrn_measurement_method 'phi and omega scans'
_diffrn_radiation_monochromator graphite
_diffrn_radiation_source 'fine-focus sealed tube'
_diffrn_radiation_type MoK\a
_diffrn_radiation_wavelength 0.71073
_diffrn_reflns_av_R_equivalents 0.0824
_diffrn_reflns_av_sigmaI/netI 0.0893
_diffrn_reflns_limit_h_max 14
_diffrn_reflns_limit_h_min -14
_diffrn_reflns_limit_k_max 31
_diffrn_reflns_limit_k_min -31
_diffrn_reflns_limit_l_max 19
_diffrn_reflns_limit_l_min -20
_diffrn_reflns_number 34029
_diffrn_reflns_theta_full 25.10
_diffrn_reflns_theta_max 25.10
_diffrn_reflns_theta_min 1.72
_exptl_absorpt_coefficient_mu 2.545
_exptl_absorpt_correction_T_max 0.9050
_exptl_absorpt_correction_T_min 0.6300
_exptl_absorpt_correction_type multi-scan
_exptl_absorpt_process_details sadabs
_exptl_crystal_colour red
_exptl_crystal_density_diffrn 1.126
_exptl_crystal_density_method 'not measured'
_exptl_crystal_description needle
_exptl_crystal_F_000 1816
_exptl_crystal_size_max 0.20
_exptl_crystal_size_mid 0.15
_exptl_crystal_size_min 0.1
_platon_squeeze_details
;
According to calculation, three acetonitrile moleculars and ten methanol 
moleculars are squeezed.
;
_refine_diff_density_max 3.173
_refine_diff_density_min -4.642
_refine_diff_density_rms 0.168
_refine_ls_extinction_method none
_refine_ls_goodness_of_fit_ref 1.070
_refine_ls_hydrogen_treatment constr
_refine_ls_matrix_type full
_refine_ls_number_parameters 373
_refine_ls_number_reflns 9598
_refine_ls_number_restraints 0
_refine_ls_restrained_S_all 1.070
_refine_ls_R_factor_all 0.1047
_refine_ls_R_factor_gt 0.0721
_refine_ls_shift/su_max 0.000
_refine_ls_shift/su_mean 0.000
_refine_ls_structure_factor_coef Fsqd
_refine_ls_weighting_details 'calc w=1/[\s^2^(Fo^2^)+(0.0717P)^2^+25.0000P] where P=(Fo^2^+2Fc^2^)/3'
_refine_ls_weighting_scheme calc
_refine_ls_wR_factor_gt 0.1677
_refine_ls_wR_factor_ref 0.1764
_reflns_number_gt 6205
_reflns_number_total 9598
_reflns_threshold_expression >2sigma(I)
_cod_data_source_file c4dt00640b2.cif
_cod_data_source_block 1-sr
_cod_depositor_comments
;
The following automatic conversions were performed:

'_symmetry_cell_setting' value 'Monoclinic' changed to 'monoclinic'
according to
/usr/data/users/saulius/crontab/automatic-downloads/rss-feeds/RSC/lib/dictionaries/cif_core.dic
dictionary named 'cif_core.dic' version 2.4.2 from 2011-04-26.

Automatic conversion script
Id: cif_fix_values 2935 2014-11-11 08:27:57Z andrius 

 Adding full bibliography for 7033579--7033580.cif.
;
_cod_original_cell_volume 5416.4(13)
_cod_original_sg_symbol_H-M 'P 21/c'
_cod_database_code 7033579

loop_
_symmetry_equiv_pos_as_xyz
'x, y, z'
'-x, y+1/2, -z+1/2'
'-x, -y, -z'
'x, -y-1/2, z-1/2'

loop_
_atom_site_label
_atom_site_type_symbol
_atom_site_fract_x
_atom_site_fract_y
_atom_site_fract_z
_atom_site_U_iso_or_equiv
_atom_site_adp_type
_atom_site_occupancy
_atom_site_symmetry_multiplicity
_atom_site_calc_flag
_atom_site_refinement_flags
Ir1 Ir 0.30565(3) 0.278739(16) 0.52917(2) 0.03569(14) Uani 1 1 d .
Cl1 Cl 0.7113(7) 0.50933(19) 0.8519(3) 0.162(3) Uani 1 1 d .
N1 N 0.3563(6) 0.2811(3) 0.4202(4) 0.0326(17) Uani 1 1 d .
N2 N 0.1963(7) 0.3359(3) 0.4622(4) 0.031 Uani 1 1 d .
N3 N 0.4147(7) 0.3351(3) 0.5812(4) 0.0347(18) Uani 1 1 d .
C47 C 0.2511(8) 0.2858(4) 0.6274(5) 0.032 Uani 1 1 d .
N5 N 0.2009(7) 0.2179(4) 0.4906(4) 0.038(2) Uani 1 1 d .
C48 C 0.4111(8) 0.2211(4) 0.5745(5) 0.034(2) Uani 1 1 d .
C18 C 0.7795(10) 0.1950(6) 0.2285(9) 0.074(4) Uani 1 1 d .
H18 H 0.7611 0.2275 0.2045 0.089 Uiso 1 1 calc R
C25 C -0.1716(11) 0.4745(4) 0.6125(8) 0.057(3) Uani 1 1 d .
H25 H -0.1106 0.4566 0.6459 0.068 Uiso 1 1 calc R
C1 C 0.4359(7) 0.2554(4) 0.4005(6) 0.034 Uani 1 1 d .
H1 H 0.4774 0.2310 0.4364 0.041 Uiso 1 1 calc R
C2 C 0.4628(8) 0.2623(4) 0.3276(5) 0.036 Uani 1 1 d .
C3 C 0.4033(9) 0.2980(4) 0.2752(6) 0.041 Uani 1 1 d .
H3 H 0.4216 0.3036 0.2262 0.049 Uiso 1 1 calc R
C4 C 0.3165(8) 0.3254(4) 0.2948(5) 0.037(2) Uani 1 1 d .
C5 C 0.2502(10) 0.3620(4) 0.2434(6) 0.047(3) Uani 1 1 d .
H5 H 0.2648 0.3683 0.1934 0.057 Uiso 1 1 calc R
C6 C 0.1690(10) 0.3872(4) 0.2646(6) 0.050(3) Uani 1 1 d .
H6A H 0.1253 0.4111 0.2289 0.060 Uiso 1 1 calc R
C7 C 0.1437(9) 0.3799(4) 0.3408(6) 0.042 Uani 1 1 d .
C8 C 0.0607(9) 0.4063(4) 0.3676(7) 0.052 Uani 1 1 d .
H8 H 0.0121 0.4293 0.3333 0.063 Uiso 1 1 calc R
C9 C 0.0483(8) 0.3997(4) 0.4418(6) 0.044 Uani 1 1 d .
C10 C 0.1173(8) 0.3616(4) 0.4890(6) 0.044 Uani 1 1 d .
H10 H 0.1073 0.3543 0.5399 0.052 Uiso 1 1 calc R
C11 C 0.2953(9) 0.3171(4) 0.3683(6) 0.040(2) Uani 1 1 d .
C12 C 0.2084(8) 0.3451(4) 0.3913(6) 0.040 Uani 1 1 d .
C13 C 0.5548(9) 0.2323(4) 0.3102(5) 0.043(3) Uani 1 1 d .
C14 C 0.6306(9) 0.2092(5) 0.2974(6) 0.050(3) Uani 1 1 d .
C15 C 0.7197(9) 0.1793(5) 0.2776(7) 0.056(3) Uani 1 1 d .
C16 C 0.7478(12) 0.1313(5) 0.3115(9) 0.078(4) Uani 1 1 d .
H16 H 0.7079 0.1170 0.3467 0.094 Uiso 1 1 calc R
C17 C 0.8352(14) 0.1055(6) 0.2920(11) 0.088 Uani 1 1 d .
H17 H 0.8552 0.0730 0.3157 0.106 Uiso 1 1 calc R
N7 N 0.8929(10) 0.1221(6) 0.2436(8) 0.087(4) Uani 1 1 d .
C19 C 0.8617(11) 0.1697(7) 0.2102(9) 0.082(5) Uani 1 1 d .
H19 H 0.9002 0.1838 0.1740 0.099 Uiso 1 1 calc R
C20 C -0.0338(10) 0.4260(4) 0.4733(7) 0.051(3) Uani 1 1 d .
C21 C -0.0998(10) 0.4476(5) 0.4981(7) 0.054(3) Uani 1 1 d .
C22 C -0.1807(10) 0.4750(4) 0.5316(8) 0.051(3) Uani 1 1 d .
C23 C -0.2651(11) 0.5034(5) 0.4880(9) 0.069 Uani 1 1 d .
H23 H -0.2703 0.5076 0.4334 0.082 Uiso 1 1 calc R
C24 C -0.3433(14) 0.5263(7) 0.5209(12) 0.096 Uani 1 1 d .
H24 H -0.4062 0.5428 0.4869 0.115 Uiso 1 1 calc R
N8 N -0.3363(11) 0.5269(4) 0.5987(10) 0.093(4) Uani 1 1 d .
C26 C -0.2480(11) 0.4991(5) 0.6449(9) 0.070(4) Uani 1 1 d .
H26 H -0.2406 0.4971 0.7000 0.084 Uiso 1 1 calc R
C27 C 0.4985(9) 0.3556(4) 0.5562(6) 0.046(3) Uani 1 1 d .
H27 H 0.5118 0.3434 0.5082 0.055 Uiso 1 1 calc R
C28 C 0.5662(9) 0.3927(4) 0.5948(6) 0.049 Uani 1 1 d .
H28 H 0.6266 0.4058 0.5751 0.059 Uiso 1 1 calc R
C29 C 0.5457(11) 0.4117(5) 0.6649(8) 0.064 Uani 1 1 d .
H29 H 0.5908 0.4387 0.6925 0.076 Uiso 1 1 calc R
C30 C 0.4640(10) 0.3920(4) 0.6919(6) 0.048(3) Uani 1 1 d .
H30 H 0.4502 0.4053 0.7391 0.057 Uiso 1 1 calc R
C31 C 0.3955(9) 0.3516(4) 0.6531(6) 0.041(2) Uani 1 1 d .
C32 C 0.3070(8) 0.3247(4) 0.6796(6) 0.039(2) Uani 1 1 d .
C33 C 0.2767(11) 0.3367(5) 0.7491(7) 0.056(3) Uani 1 1 d .
H33 H 0.3131 0.3640 0.7814 0.067 Uiso 1 1 calc R
C34 C 0.1950(11) 0.3093(5) 0.7701(7) 0.060(3) Uani 1 1 d .
H34 H 0.1770 0.3165 0.8188 0.071 Uiso 1 1 calc R
C35 C 0.1365(10) 0.2710(5) 0.7225(7) 0.057(3) Uani 1 1 d .
H35 H 0.0768 0.2529 0.7367 0.069 Uiso 1 1 calc R
C36 C 0.1683(10) 0.2598(5) 0.6531(6) 0.051 Uani 1 1 d .
H36 H 0.1307 0.2325 0.6215 0.061 Uiso 1 1 calc R
C37 C 0.0913(9) 0.2239(5) 0.4515(5) 0.051(3) Uani 1 1 d .
H37 H 0.0599 0.2570 0.4384 0.061 Uiso 1 1 calc R
C38 C 0.0249(10) 0.1793(5) 0.4307(7) 0.061 Uani 1 1 d .
H38 H -0.0494 0.1822 0.3979 0.073 Uiso 1 1 calc R
C39 C 0.0647(12) 0.1333(5) 0.4564(8) 0.073 Uani 1 1 d .
H39 H 0.0168 0.1041 0.4467 0.088 Uiso 1 1 calc R
C40 C 0.1774(10) 0.1284(5) 0.4976(7) 0.051(3) Uani 1 1 d .
H40 H 0.2084 0.0959 0.5150 0.061 Uiso 1 1 calc R
C41 C 0.2411(10) 0.1710(4) 0.5121(6) 0.046(3) Uani 1 1 d .
C42 C 0.3530(9) 0.1706(4) 0.5561(6) 0.037 Uani 1 1 d .
C43 C 0.4246(12) 0.1279(4) 0.5900(8) 0.062 Uani 1 1 d .
H43 H 0.3924 0.0946 0.5853 0.075 Uiso 1 1 calc R
C44 C 0.5353(11) 0.1333(6) 0.6280(8) 0.070 Uani 1 1 d .
H44 H 0.5797 0.1039 0.6466 0.084 Uiso 1 1 calc R
C45 C 0.5816(11) 0.1795(5) 0.6394(7) 0.057 Uani 1 1 d .
H45 H 0.6592 0.1820 0.6661 0.068 Uiso 1 1 calc R
C46 C 0.5244(8) 0.2231(4) 0.6151(5) 0.039(2) Uani 1 1 d .
H46 H 0.5615 0.2552 0.6257 0.047 Uiso 1 1 calc R

loop_
_atom_site_aniso_label
_atom_site_aniso_U_11
_atom_site_aniso_U_22
_atom_site_aniso_U_33
_atom_site_aniso_U_23
_atom_site_aniso_U_13
_atom_site_aniso_U_12
Ir1 0.0330(2) 0.0464(2) 0.02670(19) 0.0001(2) 0.00525(13) -0.0042(2)
Cl1 0.318(9) 0.082(3) 0.138(5) -0.009(3) 0.159(6) 0.014(4)
N1 0.032(4) 0.037(4) 0.027(4) 0.004(4) 0.003(3) -0.010(4)
N2 0.035 0.039 0.022 -0.002 0.014 -0.001
N3 0.031(4) 0.042(5) 0.030(4) 0.002(4) 0.006(3) 0.011(4)
C47 0.038 0.035 0.032 0.008 0.026 0.003
N5 0.042(5) 0.056(5) 0.017(4) -0.002(4) 0.008(4) -0.004(5)
C48 0.041(5) 0.037(5) 0.031(5) -0.008(5) 0.022(4) -0.005(5)
C18 0.038(7) 0.104(11) 0.075(9) -0.037(9) 0.006(7) 0.002(7)
C25 0.063(8) 0.041(7) 0.072(9) 0.003(6) 0.028(7) -0.003(6)
C1 0.017 0.036 0.049 0.000 0.007 0.000
C2 0.034 0.056 0.023 -0.005 0.016 -0.020
C3 0.049 0.043 0.029 0.003 0.004 -0.006
C4 0.041(6) 0.043(6) 0.028(5) 0.006(4) 0.010(4) -0.015(5)
C5 0.051(7) 0.050(7) 0.039(6) 0.005(5) 0.006(5) -0.008(6)
C6 0.066(8) 0.047(7) 0.035(6) 0.010(5) 0.008(6) -0.003(6)
C7 0.040 0.055 0.034 -0.002 0.013 -0.006
C8 0.031 0.047 0.068 0.026 -0.008 -0.009
C9 0.030 0.047 0.051 0.009 -0.002 -0.005
C10 0.035 0.052 0.042 0.001 0.006 -0.013
C11 0.042(6) 0.043(6) 0.030(5) -0.002(5) 0.001(5) -0.014(5)
C12 0.028 0.045 0.040 0.002 -0.002 -0.010
C13 0.038(6) 0.071(8) 0.025(5) -0.007(5) 0.017(4) -0.021(5)
C14 0.035(6) 0.072(8) 0.042(6) -0.009(6) 0.011(5) -0.015(6)
C15 0.035(6) 0.081(9) 0.043(6) -0.026(6) -0.006(5) -0.003(6)
C16 0.061(9) 0.063(9) 0.096(11) -0.024(8) -0.012(8) -0.004(7)
C17 0.072 0.066 0.110 -0.021 -0.013 0.009
N7 0.050(7) 0.113(11) 0.089(9) -0.034(8) 0.002(7) 0.003(7)
C19 0.046(8) 0.109(13) 0.084(10) -0.036(10) 0.003(7) 0.003(9)
C20 0.039(6) 0.044(7) 0.068(8) 0.008(6) 0.007(6) -0.008(6)
C21 0.039(7) 0.051(7) 0.066(8) 0.001(6) 0.002(6) 0.001(6)
C22 0.049(7) 0.033(5) 0.069(8) 0.000(6) 0.010(6) -0.004(5)
C23 0.065 0.061 0.075 0.001 0.008 0.022
C24 0.075 0.088 0.111 0.014 -0.005 0.023
N8 0.066(8) 0.058(7) 0.156(14) -0.031(8) 0.031(9) 0.009(6)
C26 0.058(8) 0.068(9) 0.088(10) -0.012(8) 0.024(8) -0.021(7)
C27 0.044(6) 0.051(7) 0.041(6) 0.002(5) 0.008(5) -0.004(5)
C28 0.047 0.048 0.048 -0.012 0.002 -0.015
C29 0.059 0.047 0.068 -0.003 -0.016 -0.015
C30 0.058(7) 0.035(6) 0.044(6) -0.004(5) 0.000(5) -0.001(5)
C31 0.051(6) 0.035(6) 0.034(5) 0.000(4) 0.003(5) 0.011(5)
C32 0.032(5) 0.044(6) 0.038(5) -0.013(5) 0.000(4) 0.009(5)
C33 0.066(8) 0.051(7) 0.046(7) 0.008(6) 0.007(6) 0.016(6)
C34 0.064(8) 0.081(9) 0.043(7) 0.003(6) 0.030(6) 0.023(7)
C35 0.044(7) 0.074(9) 0.056(7) 0.006(7) 0.018(6) 0.018(6)
C36 0.054 0.068 0.026 0.000 0.003 0.008
C37 0.041(6) 0.086(9) 0.022(5) 0.004(6) 0.002(4) -0.007(7)
C38 0.040 0.098 0.055 -0.018 0.031 -0.037
C39 0.079 0.052 0.080 0.004 0.003 -0.035
C40 0.060(8) 0.048(7) 0.045(6) 0.001(5) 0.013(6) -0.009(6)
C41 0.057(7) 0.045(7) 0.040(6) 0.001(5) 0.019(5) -0.006(6)
C42 0.049 0.040 0.034 0.006 0.033 0.003
C43 0.087 0.040 0.066 -0.012 0.030 -0.008
C44 0.050 0.080 0.075 0.033 0.008 0.021
C45 0.062 0.051 0.047 -0.010 -0.009 0.006
C46 0.040(6) 0.047(6) 0.032(5) 0.004(5) 0.014(4) -0.001(5)

loop_
_atom_type_symbol
_atom_type_description
_atom_type_scat_dispersion_real
_atom_type_scat_dispersion_imag
_atom_type_scat_source
C C 0.0033 0.0016 'International Tables Vol C Tables 4.2.6.8 and 6.1.1.4'
H H 0.0000 0.0000 'International Tables Vol C Tables 4.2.6.8 and 6.1.1.4'
N N 0.0061 0.0033 'International Tables Vol C Tables 4.2.6.8 and 6.1.1.4'
Cl Cl 0.1484 0.1585 'International Tables Vol C Tables 4.2.6.8 and 6.1.1.4'
Ir Ir -1.4442 7.9887 'International Tables Vol C Tables 4.2.6.8 and 6.1.1.4'
O O 0.0106 0.0060 'International Tables Vol C Tables 4.2.6.8 and 6.1.1.4'

loop_
_geom_angle_atom_site_label_1
_geom_angle_atom_site_label_2
_geom_angle_atom_site_label_3
_geom_angle
C47 Ir1 C48 92.5(4)
C47 Ir1 N3 82.2(4)
C48 Ir1 N3 94.6(3)
C47 Ir1 N5 92.6(3)
C48 Ir1 N5 80.5(4)
N3 Ir1 N5 172.8(3)
C47 Ir1 N1 172.5(3)
C48 Ir1 N1 94.5(3)
N3 Ir1 N1 94.6(3)
N5 Ir1 N1 91.1(3)
C47 Ir1 N2 96.6(3)
C48 Ir1 N2 170.5(3)
N3 Ir1 N2 89.5(3)
N5 Ir1 N2 96.1(3)
N1 Ir1 N2 76.6(3)
C1 N1 C11 119.5(8)
C1 N1 Ir1 128.2(7)
C11 N1 Ir1 112.2(6)
C12 N2 C10 119.6(9)
C12 N2 Ir1 116.6(7)
C10 N2 Ir1 123.8(6)
C27 N3 C31 119.0(9)
C27 N3 Ir1 128.0(7)
C31 N3 Ir1 113.0(7)
C36 C47 C32 114.6(9)
C36 C47 Ir1 131.0(8)
C32 C47 Ir1 114.3(7)
C41 N5 C37 119.8(10)
C41 N5 Ir1 117.6(7)
C37 N5 Ir1 122.3(8)
C46 C48 C42 120.2(10)
C46 C48 Ir1 129.1(8)
C42 C48 Ir1 110.6(7)
C19 C18 C15 125.5(18)
C19 C18 H18 117.3
C15 C18 H18 117.3
C26 C25 C22 121.7(13)
C26 C25 H25 119.2
C22 C25 H25 119.2
N1 C1 C2 122.1(9)
N1 C1 H1 119.0
C2 C1 H1 119.0
C3 C2 C1 119.3(10)
C3 C2 C13 121.8(9)
C1 C2 C13 118.8(9)
C2 C3 C4 119.4(9)
C2 C3 H3 120.3
C4 C3 H3 120.3
C3 C4 C11 118.2(10)
C3 C4 C5 122.7(9)
C11 C4 C5 119.1(10)
C6 C5 C4 120.5(10)
C6 C5 H5 119.7
C4 C5 H5 119.7
C5 C6 C7 122.3(11)
C5 C6 H6A 118.9
C7 C6 H6A 118.9
C12 C7 C8 117.3(10)
C12 C7 C6 117.6(10)
C8 C7 C6 125.2(11)
C9 C8 C7 121.3(10)
C9 C8 H8 119.4
C7 C8 H8 119.4
C8 C9 C10 117.2(11)
C8 C9 C20 124.1(10)
C10 C9 C20 118.6(10)
N2 C10 C9 120.9(10)
N2 C10 H10 119.5
C9 C10 H10 119.5
C4 C11 N1 121.4(10)
C4 C11 C12 120.1(10)
N1 C11 C12 118.6(9)
N2 C12 C7 123.6(10)
N2 C12 C11 116.0(9)
C7 C12 C11 120.4(9)
C14 C13 C2 178.3(11)
C13 C14 C15 176.7(12)
C18 C15 C16 116.1(14)
C18 C15 C14 123.6(14)
C16 C15 C14 120.3(13)
C17 C16 C15 117.5(17)
C17 C16 H16 121.2
C15 C16 H16 121.2
N7 C17 C16 124.9(17)
N7 C17 H17 117.5
C16 C17 H17 117.5
C17 N7 C19 116.0(14)
C18 C19 N7 120.0(17)
C18 C19 H19 120.0
N7 C19 H19 120.0
C21 C20 C9 179.3(14)
C20 C21 C22 178.3(14)
C23 C22 C25 116.3(12)
C23 C22 C21 122.8(12)
C25 C22 C21 120.8(11)
C22 C23 C24 121.1(14)
C22 C23 H23 119.4
C24 C23 H23 119.4
N8 C24 C23 123.6(15)
N8 C24 H24 118.2
C23 C24 H24 118.2
C24 N8 C26 115.8(13)
C25 C26 N8 121.1(14)
C25 C26 H26 119.5
N8 C26 H26 119.5
N3 C27 C28 123.7(11)
N3 C27 H27 118.1
C28 C27 H27 118.1
C27 C28 C29 118.6(11)
C27 C28 H28 120.7
C29 C28 H28 120.7
C30 C29 C28 119.4(11)
C30 C29 H29 120.3
C28 C29 H29 120.3
C29 C30 C31 122.2(11)
C29 C30 H30 118.9
C31 C30 H30 118.9
N3 C31 C30 117.0(10)
N3 C31 C32 115.8(9)
C30 C31 C32 127.2(9)
C33 C32 C47 122.4(10)
C33 C32 C31 123.1(10)
C47 C32 C31 114.6(8)
C34 C33 C32 119.3(12)
C34 C33 H33 120.3
C32 C33 H33 120.3
C33 C34 C35 121.7(11)
C33 C34 H34 119.2
C35 C34 H34 119.2
C34 C35 C36 117.8(12)
C34 C35 H35 121.1
C36 C35 H35 121.1
C47 C36 C35 124.1(11)
C47 C36 H36 118.0
C35 C36 H36 118.0
N5 C37 C38 117.7(12)
N5 C37 H37 121.1
C38 C37 H37 121.1
C39 C38 C37 121.2(12)
C39 C38 H38 119.4
C37 C38 H38 119.4
C38 C39 C40 119.3(11)
C38 C39 H39 120.4
C40 C39 H39 120.4
C41 C40 C39 118.2(12)
C41 C40 H40 120.9
C39 C40 H40 120.9
N5 C41 C40 123.3(11)
N5 C41 C42 113.7(10)
C40 C41 C42 122.8(11)
C41 C42 C43 129.8(11)
C41 C42 C48 117.6(10)
C43 C42 C48 112.6(10)
C44 C43 C42 123.2(12)
C44 C43 H43 118.4
C42 C43 H43 118.4
C45 C44 C43 120.1(12)
C45 C44 H44 119.9
C43 C44 H44 119.9
C44 C45 C46 123.6(12)
C44 C45 H45 118.2
C46 C45 H45 118.2
C45 C46 C48 120.0(11)
C45 C46 H46 120.0
C48 C46 H46 120.0

loop_
_geom_bond_atom_site_label_1
_geom_bond_atom_site_label_2
_geom_bond_distance
Ir1 C47 2.001(8)
Ir1 C48 2.015(11)
Ir1 N3 2.044(8)
Ir1 N5 2.049(9)
Ir1 N1 2.147(7)
Ir1 N2 2.151(8)
N1 C1 1.294(12)
N1 C11 1.392(12)
N2 C12 1.309(12)
N2 C10 1.349(13)
N3 C27 1.318(13)
N3 C31 1.404(12)
C47 C36 1.380(15)
C47 C32 1.425(13)
N5 C41 1.340(14)
N5 C37 1.354(13)
C48 C46 1.391(14)
C48 C42 1.494(14)
C18 C19 1.304(18)
C18 C15 1.322(18)
C18 H18 0.9500
C25 C26 1.363(17)
C25 C22 1.397(17)
C25 H25 0.9500
C1 C2 1.405(13)
C1 H1 0.9500
C2 C3 1.384(14)
C2 C13 1.460(15)
C3 C4 1.388(15)
C3 H3 0.9500
C4 C11 1.392(13)
C4 C5 1.423(14)
C5 C6 1.316(15)
C5 H5 0.9500
C6 C7 1.454(14)
C6 H6A 0.9500
C7 C12 1.376(14)
C7 C8 1.398(15)
C8 C9 1.356(16)
C8 H8 0.9500
C9 C10 1.430(14)
C9 C20 1.432(17)
C10 H10 0.9500
C11 C12 1.422(15)
C13 C14 1.171(15)
C14 C15 1.446(17)
C15 C16 1.395(19)
C16 C17 1.37(2)
C16 H16 0.9500
C17 N7 1.30(2)
C17 H17 0.9500
N7 C19 1.39(2)
C19 H19 0.9500
C20 C21 1.150(16)
C21 C22 1.453(17)
C22 C23 1.346(16)
C23 C24 1.37(2)
C23 H23 0.9500
C24 N8 1.35(2)
C24 H24 0.9500
N8 C26 1.384(19)
C26 H26 0.9500
C27 C28 1.347(14)
C27 H27 0.9500
C28 C29 1.403(17)
C28 H28 0.9500
C29 C30 1.307(16)
C29 H29 0.9500
C30 C31 1.414(14)
C30 H30 0.9500
C31 C32 1.455(15)
C32 C33 1.394(15)
C33 C34 1.347(17)
C33 H33 0.9500
C34 C35 1.387(18)
C34 H34 0.9500
C35 C36 1.395(15)
C35 H35 0.9500
C36 H36 0.9500
C37 C38 1.415(16)
C37 H37 0.9500
C38 C39 1.334(18)
C38 H38 0.9500
C39 C40 1.392(17)
C39 H39 0.9500
C40 C41 1.345(15)
C40 H40 0.9500
C41 C42 1.393(15)
C42 C43 1.452(16)
C43 C44 1.359(17)
C43 H43 0.9500
C44 C45 1.327(17)
C44 H44 0.9500
C45 C46 1.351(15)
C45 H45 0.9500
C46 H46 0.9500

loop_
_platon_squeeze_void_nr
_platon_squeeze_void_average_x
_platon_squeeze_void_average_y
_platon_squeeze_void_average_z
_platon_squeeze_void_volume
_platon_squeeze_void_count_electrons
_platon_squeeze_void_content
1 0.102 -0.070 0.430 2156 986 ' '
